data_2206175
loop_
_publ_author_name
'Zhi-Gang Zhang'
'Yuan-Yuan Sun'
'Xiao-Ming Jiang'

_publ_section_title Acetonitrile[2-(3,5-dimethylpyrazol-1-yl)-1,3-benzothiazole]dinitratocobalt(II)
_journal_issue 7
_journal_name_full 'Acta Crystallographica Section E'
_journal_page_first m1307
_journal_page_last m1309
_journal_paper_doi 10.1107/S1600536805017794
_journal_volume 61
_journal_year 2005
_chemical_formula_iupac '[Co (N O3)2 (C12 H11 N3 S) (C2 H3 N)]'
_chemical_formula_moiety 'C14 H14 Co N6 O6 S'
_chemical_formula_sum 'C14 H14 Co N6 O6 S'
_chemical_formula_weight 453.30
_chemical_name_systematic
;
(Acetonitrile-\kN)[2-(3,5-dimethylpyrazol-1-yl)benzothiazole-\k^2^N,N']
(dinitrato-\k^2^O,O')cobalt(II)
;
_space_group_IT_number 2
_symmetry_cell_setting triclinic
_symmetry_space_group_name_Hall '-P 1'
_symmetry_space_group_name_H-M 'P -1'
_atom_sites_solution_hydrogens geom
_atom_sites_solution_primary direct
_atom_sites_solution_secondary difmap
_audit_creation_method SHELXL97
_cell_angle_alpha 84.279(5)
_cell_angle_beta 86.952(5)
_cell_angle_gamma 84.890(5)
_cell_formula_units_Z 4
_cell_length_a 9.407(4)
_cell_length_b 10.776(4)
_cell_length_c 18.174(7)
_cell_measurement_reflns_used 3897
_cell_measurement_temperature 293(2)
_cell_measurement_theta_max 26.977
_cell_measurement_theta_min 2.306
_cell_volume 1824.0(12)
_computing_cell_refinement 'SAINT (Bruker, 2000)'
_computing_data_collection 'SMART (Bruker, 2000)'
_computing_data_reduction SAINT
_computing_molecular_graphics 'SHELXTL/PC (Sheldrick, 1999)'
_computing_publication_material SHELXTL/PC
_computing_structure_refinement 'SHELXL97 (Sheldrick, 1997)'
_computing_structure_solution 'SHELXS97 (Sheldrick, 1997)'
_diffrn_ambient_temperature 293(2)
_diffrn_measured_fraction_theta_full 0.951
_diffrn_measured_fraction_theta_max 0.951
_diffrn_measurement_device_type 'Bruker SMART 1K CCD area-detector'
_diffrn_measurement_method '\f and \w'
_diffrn_radiation_monochromator graphite
_diffrn_radiation_source 'fine-focus sealed tube'
_diffrn_radiation_type MoK\a
_diffrn_radiation_wavelength 0.71073
_diffrn_reflns_av_R_equivalents 0.0344
_diffrn_reflns_av_sigmaI/netI 0.0559
_diffrn_reflns_limit_h_max 11
_diffrn_reflns_limit_h_min -11
_diffrn_reflns_limit_k_max 12
_diffrn_reflns_limit_k_min -8
_diffrn_reflns_limit_l_max 21
_diffrn_reflns_limit_l_min -20
_diffrn_reflns_number 7293
_diffrn_reflns_theta_full 25.00
_diffrn_reflns_theta_max 25.00
_diffrn_reflns_theta_min 1.91
_diffrn_standards_decay_% 0
_diffrn_standards_number 0
_exptl_absorpt_coefficient_mu 1.102
_exptl_absorpt_correction_T_max 0.8097
_exptl_absorpt_correction_T_min 0.7334
_exptl_absorpt_correction_type multi-scan
_exptl_absorpt_process_details '(SADABS; Sheldrick, 2000)'
_exptl_crystal_colour red
_exptl_crystal_density_diffrn 1.651
_exptl_crystal_density_method 'not measured'
_exptl_crystal_description block
_exptl_crystal_F_000 924
_exptl_crystal_size_max 0.30
_exptl_crystal_size_mid 0.20
_exptl_crystal_size_min 0.20
_refine_diff_density_max 1.198
_refine_diff_density_min -0.662
_refine_ls_extinction_method none
_refine_ls_goodness_of_fit_ref 1.198
_refine_ls_hydrogen_treatment constr
_refine_ls_matrix_type full
_refine_ls_number_parameters 511
_refine_ls_number_reflns 6103
_refine_ls_number_restraints 0
_refine_ls_restrained_S_all 1.198
_refine_ls_R_factor_all 0.1012
_refine_ls_R_factor_gt 0.0976
_refine_ls_shift/su_max 0.000
_refine_ls_shift/su_mean 0.000
_refine_ls_structure_factor_coef Fsqd
_refine_ls_weighting_details 'calc w = 1/[\s^2^(Fo^2^)+(0.0478P)^2^+16.6816P] where P=(Fo^2^+2Fc^2^)/3'
_refine_ls_weighting_scheme calc
_refine_ls_wR_factor_gt 0.2061
_refine_ls_wR_factor_ref 0.2084
_reflns_number_gt 5806
_reflns_number_total 6103
_reflns_threshold_expression I>2\s(I)
_cod_data_source_file dn6222.cif
_cod_data_source_block I
_cod_depositor_comments
;
The following automatic conversions were performed:
'_symmetry_cell_setting' value 'Triclinic' changed to 'triclinic'
according to '/home/saulius/struct/CIF-dictionaries/cif_core.dic'
dictionary named 'cif_core.dic' version 2.4.1 from 2010-06-29.

Automatic conversion script
Id: cif_fix_enum 1527 2010-12-29 10:47:43Z saulius 

The following automatic conversions were performed:

'_symmetry_cell_setting' value 'Triclinic' changed to 'triclinic'
according to /home/saulius/struct/CIF-dictionaries/cif_core.dic
dictionary named 'cif_core.dic' version 2.4.1 from 2010-06-29.

Automatic conversion script
Id: cif_fix_values 1715 2011-07-08 13:25:40Z adriana 
;
_cod_original_cell_volume 1824.1(12)
_cod_original_sg_symbol_Hall -P1
_cod_original_sg_symbol_H-M P-1
_cod_database_code 2206175
_cod_database_fobs_code 2206175

loop_
_symmetry_equiv_pos_as_xyz
'x, y, z'
'-x, -y, -z'

loop_
_atom_site_label
_atom_site_fract_x
_atom_site_fract_y
_atom_site_fract_z
_atom_site_U_iso_or_equiv
_atom_site_adp_type
_atom_site_calc_flag
_atom_site_refinement_flags
_atom_site_occupancy
_atom_site_type_symbol
Co1 0.20351(11) 0.26034(10) 0.07786(6) 0.0264(3) Uani d . 1 Co
Co2 0.28198(11) 0.20198(10) 0.56792(6) 0.0281(3) Uani d . 1 Co
S1 0.6232(2) 0.13459(19) -0.04103(11) 0.0302(5) Uani d . 1 S
S2 -0.1149(2) 0.38665(19) 0.45468(11) 0.0290(4) Uani d . 1 S
N1 0.4167(6) 0.1902(6) 0.0540(3) 0.0235(13) Uani d . 1 N
N2 0.3453(7) 0.2280(6) -0.0672(4) 0.0288(15) Uani d . 1 N
N3 0.2092(6) 0.2505(6) -0.0372(4) 0.0248(14) Uani d . 1 N
N4 0.1544(7) 0.0447(7) 0.1510(4) 0.0304(15) Uani d . 1 N
N5 0.3198(8) 0.4671(7) 0.1003(4) 0.0391(18) Uani d . 1 N
N6 -0.0050(7) 0.3363(6) 0.0992(4) 0.0341(16) Uani d . 1 N
N7 0.2953(7) 0.2589(6) 0.4544(4) 0.0275(14) Uani d . 1 N
N8 0.1630(7) 0.2953(6) 0.4253(4) 0.0274(14) Uani d . 1 N
N9 0.0735(6) 0.2801(6) 0.5473(3) 0.0239(13) Uani d . 1 N
N10 0.3238(7) 0.4015(7) 0.6396(4) 0.0335(16) Uani d . 1 N
N11 0.1659(8) -0.0085(8) 0.5965(5) 0.045(2) Uani d . 1 N
N12 0.4888(7) 0.1238(7) 0.5910(4) 0.0386(17) Uani d . 1 N
O1 0.1306(6) 0.0676(6) 0.0827(3) 0.0376(14) Uani d . 1 O
O2 0.1451(7) -0.0563(6) 0.1864(4) 0.0474(16) Uani d . 1 O
O3 0.1950(6) 0.1370(6) 0.1805(3) 0.0391(14) Uani d . 1 O
O4 0.2766(7) 0.4563(6) 0.0390(4) 0.0439(15) Uani d . 1 O
O5 0.3819(8) 0.5564(7) 0.1130(5) 0.070(2) Uani d . 1 O
O6 0.2927(7) 0.3798(5) 0.1502(3) 0.0383(14) Uani d . 1 O
O7 0.2185(7) 0.0228(6) 0.5323(4) 0.0513(17) Uani d . 1 O
O8 0.1026(8) -0.1035(7) 0.6076(6) 0.081(3) Uani d U 1 O
O9 0.1847(7) 0.0616(6) 0.6451(4) 0.0456(16) Uani d . 1 O
O10 0.2735(7) 0.2983(6) 0.6632(3) 0.0423(15) Uani d . 1 O
O11 0.3293(8) 0.4838(6) 0.6807(4) 0.0504(17) Uani d . 1 O
O12 0.3644(6) 0.4112(6) 0.5737(3) 0.0374(14) Uani d . 1 O
C1 -0.0294(9) 0.3042(9) -0.0878(5) 0.043(2) Uani d . 1 C
H1A -0.0728 0.2295 -0.0687 0.064 Uiso calc R 1 H
H1B -0.0658 0.3333 -0.1354 0.064 Uiso calc R 1 H
H1C -0.0514 0.3675 -0.0544 0.064 Uiso calc R 1 H
C2 0.1288(8) 0.2763(7) -0.0954(4) 0.0288(17) Uani d . 1 C
C3 0.2108(9) 0.2691(8) -0.1613(5) 0.0346(19) Uani d . 1 C
H3 0.1774 0.2841 -0.2089 0.041 Uiso calc R 1 H
C4 0.3490(9) 0.2362(7) -0.1433(4) 0.0269(17) Uani d . 1 C
C5 0.4806(9) 0.2162(8) -0.1907(5) 0.0341(19) Uani d . 1 C
H5A 0.5185 0.1305 -0.1826 0.051 Uiso calc R 1 H
H5B 0.5501 0.2700 -0.1784 0.051 Uiso calc R 1 H
H5C 0.4585 0.2352 -0.2418 0.051 Uiso calc R 1 H
C6 0.4508(8) 0.1892(7) -0.0162(4) 0.0263(16) Uani d . 1 C
C7 0.6569(8) 0.1090(7) 0.0528(5) 0.0288(17) Uani d . 1 C
C8 0.7840(9) 0.0622(8) 0.0867(5) 0.036(2) Uani d . 1 C
H8 0.8661 0.0402 0.0585 0.043 Uiso calc R 1 H
C9 0.7836(9) 0.0501(8) 0.1618(5) 0.038(2) Uani d . 1 C
H9 0.8670 0.0189 0.1849 0.046 Uiso calc R 1 H
C10 0.6614(9) 0.0831(8) 0.2059(5) 0.036(2) Uani d . 1 C
H10 0.6647 0.0739 0.2572 0.043 Uiso calc R 1 H
C11 0.5349(9) 0.1298(7) 0.1722(5) 0.0333(18) Uani d . 1 C
H11 0.4528 0.1513 0.2006 0.040 Uiso calc R 1 H
C12 0.5347(8) 0.1436(7) 0.0947(4) 0.0272(17) Uani d . 1 C
C13 -0.1202(9) 0.3690(7) 0.1153(4) 0.0306(18) Uani d . 1 C
C14 -0.2654(9) 0.4114(8) 0.1351(6) 0.045(2) Uani d . 1 C
H14A -0.2668 0.4592 0.1770 0.067 Uiso calc R 1 H
H14B -0.3200 0.3405 0.1474 0.067 Uiso calc R 1 H
H14C -0.3064 0.4629 0.0940 0.067 Uiso calc R 1 H
C15 0.5437(9) 0.2336(9) 0.4057(5) 0.042(2) Uani d . 1 C
H15A 0.5733 0.2794 0.4440 0.063 Uiso calc R 1 H
H15B 0.5952 0.2570 0.3601 0.063 Uiso calc R 1 H
H15C 0.5630 0.1455 0.4191 0.063 Uiso calc R 1 H
C16 0.3886(9) 0.2627(7) 0.3960(5) 0.0313(18) Uani d . 1 C
C17 0.3169(9) 0.3008(7) 0.3308(5) 0.0329(18) Uani d . 1 C
H17 0.3587 0.3115 0.2833 0.039 Uiso calc R 1 H
C18 0.1753(9) 0.3195(7) 0.3495(4) 0.0272(17) Uani d . 1 C
C19 0.0501(9) 0.3599(9) 0.3025(4) 0.0348(19) Uani d . 1 C
H19A 0.0823 0.3707 0.2515 0.052 Uiso calc R 1 H
H19B 0.0048 0.4376 0.3171 0.052 Uiso calc R 1 H
H19C -0.0170 0.2971 0.3090 0.052 Uiso calc R 1 H
C20 0.0504(7) 0.3118(7) 0.4769(4) 0.0244(16) Uani d . 1 C
C21 -0.1642(8) 0.3727(6) 0.5488(4) 0.0251(16) Uani d . 1 C
C22 -0.2938(8) 0.4109(7) 0.5838(5) 0.0304(18) Uani d . 1 C
H22 -0.3696 0.4495 0.5569 0.036 Uiso calc R 1 H
C23 -0.3052(9) 0.3896(7) 0.6587(4) 0.0312(18) Uani d . 1 C
H23 -0.3903 0.4161 0.6830 0.037 Uiso calc R 1 H
C24 -0.1952(8) 0.3299(8) 0.7008(4) 0.0327(19) Uani d . 1 C
H24 -0.2087 0.3158 0.7519 0.039 Uiso calc R 1 H
C25 -0.0654(9) 0.2912(7) 0.6667(4) 0.0302(17) Uani d . 1 C
H25 0.0094 0.2523 0.6943 0.036 Uiso calc R 1 H
C26 -0.0506(8) 0.3130(7) 0.5885(4) 0.0259(17) Uani d . 1 C
C27 0.5968(9) 0.0844(7) 0.6093(5) 0.0323(18) Uani d . 1 C
C28 0.7358(9) 0.0355(8) 0.6338(6) 0.040(2) Uani d . 1 C
H28A 0.7967 0.1026 0.6327 0.060 Uiso calc R 1 H
H28B 0.7766 -0.0251 0.6017 0.060 Uiso calc R 1 H
H28C 0.7266 -0.0037 0.6835 0.060 Uiso calc R 1 H

loop_
_atom_site_aniso_label
_atom_site_aniso_U_11
_atom_site_aniso_U_22
_atom_site_aniso_U_33
_atom_site_aniso_U_12
_atom_site_aniso_U_13
_atom_site_aniso_U_23
Co1 0.0231(5) 0.0302(6) 0.0257(6) 0.0016(4) -0.0006(4) -0.0053(4)
Co2 0.0241(6) 0.0328(6) 0.0262(6) -0.0004(4) -0.0050(4) 0.0028(4)
S1 0.0222(10) 0.0343(11) 0.0329(11) 0.0028(8) 0.0006(8) -0.0036(8)
S2 0.0233(10) 0.0321(11) 0.0304(11) 0.0025(8) -0.0059(8) 0.0010(8)
N1 0.015(3) 0.027(3) 0.030(4) -0.008(2) -0.001(2) -0.006(3)
N2 0.027(3) 0.031(4) 0.029(4) -0.005(3) -0.008(3) -0.003(3)
N3 0.015(3) 0.028(3) 0.032(4) 0.000(2) -0.002(3) -0.001(3)
N4 0.027(3) 0.038(4) 0.025(4) -0.003(3) 0.001(3) 0.001(3)
N5 0.036(4) 0.029(4) 0.050(5) 0.002(3) 0.000(4) 0.000(3)
N6 0.031(4) 0.034(4) 0.037(4) 0.005(3) 0.000(3) -0.004(3)
N7 0.023(3) 0.031(4) 0.027(4) -0.003(3) -0.003(3) 0.003(3)
N8 0.023(3) 0.028(4) 0.030(4) 0.003(3) -0.001(3) 0.000(3)
N9 0.027(3) 0.022(3) 0.022(3) 0.002(3) -0.006(3) -0.003(3)
N10 0.027(4) 0.039(4) 0.034(4) 0.001(3) -0.008(3) 0.001(3)
N11 0.032(4) 0.049(5) 0.049(5) 0.018(4) -0.005(4) -0.005(4)
N12 0.026(4) 0.050(5) 0.038(4) -0.001(3) -0.008(3) 0.002(3)
O1 0.032(3) 0.050(4) 0.031(3) -0.006(3) 0.006(2) -0.010(3)
O2 0.051(4) 0.037(4) 0.051(4) -0.002(3) 0.003(3) 0.009(3)
O3 0.043(4) 0.044(4) 0.032(3) -0.007(3) -0.003(3) -0.004(3)
O4 0.046(4) 0.038(4) 0.047(4) 0.001(3) -0.005(3) -0.004(3)
O5 0.053(5) 0.042(4) 0.125(7) -0.022(4) -0.007(4) -0.036(4)
O6 0.058(4) 0.034(3) 0.023(3) -0.003(3) -0.007(3) -0.007(3)
O7 0.058(4) 0.040(4) 0.054(4) 0.000(3) -0.001(3) 0.003(3)
O8 0.057(5) 0.032(4) 0.151(8) -0.024(4) 0.000(5) 0.015(4)
O9 0.048(4) 0.045(4) 0.042(4) -0.003(3) -0.002(3) 0.009(3)
O10 0.046(4) 0.043(4) 0.039(4) -0.012(3) -0.008(3) 0.002(3)
O11 0.063(5) 0.052(4) 0.038(4) 0.002(3) -0.011(3) -0.013(3)
O12 0.025(3) 0.060(4) 0.027(3) 0.002(3) -0.004(2) -0.010(3)
C1 0.036(5) 0.058(6) 0.037(5) -0.001(4) -0.013(4) -0.019(4)
C2 0.027(4) 0.031(4) 0.029(4) -0.008(3) -0.002(3) -0.002(3)
C3 0.035(5) 0.036(5) 0.032(5) -0.002(4) -0.004(4) -0.002(4)
C4 0.038(4) 0.021(4) 0.021(4) -0.002(3) 0.001(3) -0.005(3)
C5 0.033(4) 0.038(5) 0.030(5) -0.001(4) -0.002(3) 0.001(4)
C6 0.025(4) 0.026(4) 0.027(4) -0.003(3) 0.002(3) -0.003(3)
C7 0.023(4) 0.020(4) 0.044(5) -0.004(3) -0.003(3) -0.002(3)
C8 0.034(5) 0.031(5) 0.044(5) -0.007(4) -0.008(4) -0.004(4)
C9 0.028(4) 0.034(5) 0.053(6) 0.001(4) -0.017(4) 0.001(4)
C10 0.032(4) 0.040(5) 0.036(5) -0.004(4) -0.018(4) -0.002(4)
C11 0.033(4) 0.030(4) 0.037(5) 0.000(3) -0.003(4) -0.002(4)
C12 0.028(4) 0.025(4) 0.030(4) -0.005(3) -0.006(3) -0.007(3)
C13 0.034(5) 0.027(4) 0.029(4) 0.001(3) 0.002(3) 0.000(3)
C14 0.033(5) 0.032(5) 0.067(7) 0.005(4) 0.003(4) -0.006(4)
C15 0.040(5) 0.040(5) 0.047(6) -0.005(4) 0.003(4) -0.010(4)
C16 0.039(5) 0.021(4) 0.034(5) 0.000(3) 0.001(4) -0.007(3)
C17 0.042(5) 0.031(4) 0.025(4) -0.001(4) 0.006(4) -0.003(3)
C18 0.038(4) 0.029(4) 0.015(4) -0.003(3) -0.003(3) -0.003(3)
C19 0.031(4) 0.051(5) 0.022(4) -0.001(4) -0.003(3) 0.000(4)
C20 0.018(4) 0.019(4) 0.036(5) -0.002(3) 0.001(3) -0.001(3)
C21 0.025(4) 0.016(4) 0.034(4) -0.004(3) -0.003(3) 0.004(3)
C22 0.029(4) 0.024(4) 0.037(5) -0.001(3) -0.005(3) 0.001(3)
C23 0.030(4) 0.031(4) 0.031(4) -0.003(3) 0.009(3) 0.002(3)
C24 0.028(4) 0.048(5) 0.021(4) -0.009(4) 0.010(3) 0.001(4)
C25 0.030(4) 0.029(4) 0.032(4) -0.006(3) -0.001(3) -0.005(3)
C26 0.018(4) 0.024(4) 0.035(4) -0.007(3) -0.002(3) 0.007(3)
C27 0.040(5) 0.019(4) 0.040(5) -0.005(3) -0.005(4) -0.007(3)
C28 0.032(5) 0.030(5) 0.059(6) 0.003(4) -0.011(4) -0.010(4)

loop_
_atom_type_symbol
_atom_type_description
_atom_type_scat_dispersion_real
_atom_type_scat_dispersion_imag
_atom_type_scat_source
C C 0.0033 0.0016 'International Tables Vol C Tables 4.2.6.8 and 6.1.1.4'
H H 0.0000 0.0000 'International Tables Vol C Tables 4.2.6.8 and 6.1.1.4'
N N 0.0061 0.0033 'International Tables Vol C Tables 4.2.6.8 and 6.1.1.4'
O O 0.0106 0.0060 'International Tables Vol C Tables 4.2.6.8 and 6.1.1.4'
Co Co 0.3494 0.9721 'International Tables Vol C Tables 4.2.6.8 and 6.1.1.4'
S S 0.1246 0.1234 'International Tables Vol C Tables 4.2.6.8 and 6.1.1.4'

loop_
_geom_angle_atom_site_label_1
_geom_angle_atom_site_label_2
_geom_angle_atom_site_label_3
_geom_angle
N6 Co1 N3 102.3(3)
N6 Co1 N1 177.7(3)
N3 Co1 N1 76.9(2)
N6 Co1 O6 92.6(3)
N3 Co1 O6 134.6(2)
N1 Co1 O6 86.5(2)
N6 Co1 O3 91.0(3)
N3 Co1 O3 139.7(2)
N1 Co1 O3 91.0(2)
O6 Co1 O3 81.4(2)
N6 Co1 O1 91.3(2)
N3 Co1 O1 83.8(2)
N1 Co1 O1 90.7(2)
O6 Co1 O1 139.0(2)
O3 Co1 O1 57.7(2)
N6 Co1 O4 91.2(3)
N3 Co1 O4 80.7(2)
N1 Co1 O4 86.6(2)
O6 Co1 O4 56.1(2)
O3 Co1 O4 137.5(2)
O1 Co1 O4 164.6(2)
N7 Co2 N12 103.9(3)
N7 Co2 O10 133.5(3)
N12 Co2 O10 90.5(3)
N7 Co2 N9 77.4(2)
N12 Co2 N9 178.7(3)
O10 Co2 N9 88.4(2)
N7 Co2 O9 139.8(3)
N12 Co2 O9 92.1(3)
O10 Co2 O9 81.8(3)
N9 Co2 O9 87.0(2)
N7 Co2 O7 84.6(3)
N12 Co2 O7 92.5(3)
O10 Co2 O7 139.5(3)
N9 Co2 O7 87.8(2)
O9 Co2 O7 57.7(3)
C6 S1 C7 88.1(4)
C20 S2 C21 88.2(4)
C6 N1 C12 109.3(6)
C6 N1 Co1 114.4(5)
C12 N1 Co1 136.4(5)
N3 N2 C4 112.3(6)
N3 N2 C6 115.6(6)
C4 N2 C6 131.7(7)
C2 N3 N2 104.3(6)
C2 N3 Co1 141.6(5)
N2 N3 Co1 113.1(4)
O2 N4 O1 124.8(7)
O2 N4 O3 121.1(7)
O1 N4 O3 114.1(6)
O5 N5 O4 122.3(8)
O5 N5 O6 122.2(9)
O4 N5 O6 115.5(7)
C13 N6 Co1 174.0(7)
C16 N7 N8 105.2(6)
C16 N7 Co2 141.5(6)
N8 N7 Co2 113.0(4)
C18 N8 N7 111.0(6)
C18 N8 C20 133.2(7)
N7 N8 C20 115.5(6)
C20 N9 C26 108.3(6)
C20 N9 Co2 114.2(5)
C26 N9 Co2 137.4(5)
O11 N10 O12 123.8(7)
O11 N10 O10 120.8(7)
O12 N10 O10 115.5(7)
O8 N11 O9 124.1(9)
O8 N11 O7 119.8(9)
O9 N11 O7 116.1(8)
C27 N12 Co2 174.1(7)
N4 O1 Co1 92.8(4)
N4 O3 Co1 95.2(4)
N5 O4 Co1 91.5(5)
N5 O6 Co1 96.5(5)
N11 O7 Co2 91.4(6)
N11 O9 Co2 94.3(5)
N10 O10 Co2 103.1(5)
C2 C1 H1A 109.5
C2 C1 H1B 109.5
H1A C1 H1B 109.5
C2 C1 H1C 109.5
H1A C1 H1C 109.5
H1B C1 H1C 109.5
N3 C2 C3 111.1(7)
N3 C2 C1 122.3(7)
C3 C2 C1 126.6(7)
C4 C3 C2 107.6(7)
C4 C3 H3 126.2
C2 C3 H3 126.2
C3 C4 N2 104.6(7)
C3 C4 C5 130.9(7)
N2 C4 C5 124.4(7)
C4 C5 H5A 109.5
C4 C5 H5B 109.5
H5A C5 H5B 109.5
C4 C5 H5C 109.5
H5A C5 H5C 109.5
H5B C5 H5C 109.5
N1 C6 N2 118.6(7)
N1 C6 S1 117.6(6)
N2 C6 S1 123.7(6)
C12 C7 C8 121.0(8)
C12 C7 S1 109.9(6)
C8 C7 S1 129.1(7)
C9 C8 C7 118.1(8)
C9 C8 H8 120.9
C7 C8 H8 120.9
C8 C9 C10 122.3(8)
C8 C9 H9 118.9
C10 C9 H9 118.9
C11 C10 C9 119.7(8)
C11 C10 H10 120.2
C9 C10 H10 120.2
C10 C11 C12 118.4(8)
C10 C11 H11 120.8
C12 C11 H11 120.8
C7 C12 N1 115.0(7)
C7 C12 C11 120.5(7)
N1 C12 C11 124.5(7)
N6 C13 C14 179.4(10)
C13 C14 H14A 109.5
C13 C14 H14B 109.5
H14A C14 H14B 109.5
C13 C14 H14C 109.5
H14A C14 H14C 109.5
H14B C14 H14C 109.5
C16 C15 H15A 109.5
C16 C15 H15B 109.5
H15A C15 H15B 109.5
C16 C15 H15C 109.5
H15A C15 H15C 109.5
H15B C15 H15C 109.5
N7 C16 C17 110.1(7)
N7 C16 C15 121.1(8)
C17 C16 C15 128.8(8)
C18 C17 C16 107.6(7)
C18 C17 H17 126.2
C16 C17 H17 126.2
C17 C18 N8 106.1(7)
C17 C18 C19 130.7(7)
N8 C18 C19 123.2(7)
C18 C19 H19A 109.5
C18 C19 H19B 109.5
H19A C19 H19B 109.5
C18 C19 H19C 109.5
H19A C19 H19C 109.5
H19B C19 H19C 109.5
N9 C20 N8 118.6(6)
N9 C20 S2 117.7(6)
N8 C20 S2 123.3(6)
C22 C21 C26 121.7(7)
C22 C21 S2 128.9(6)
C26 C21 S2 109.4(6)
C23 C22 C21 117.5(7)
C23 C22 H22 121.3
C21 C22 H22 121.3
C22 C23 C24 123.0(7)
C22 C23 H23 118.5
C24 C23 H23 118.5
C25 C24 C23 120.2(7)
C25 C24 H24 119.9
C23 C24 H24 119.9
C24 C25 C26 117.9(7)
C24 C25 H25 121.1
C26 C25 H25 121.1
N9 C26 C21 116.2(7)
N9 C26 C25 124.0(7)
C21 C26 C25 119.8(7)
N12 C27 C28 178.9(9)
C27 C28 H28A 109.5
C27 C28 H28B 109.5
H28A C28 H28B 109.5
C27 C28 H28C 109.5
H28A C28 H28C 109.5
H28B C28 H28C 109.5

loop_
_geom_bond_atom_site_label_1
_geom_bond_atom_site_label_2
_geom_bond_distance
Co1 N6 2.090(7)
Co1 N3 2.101(7)
Co1 N1 2.118(6)
Co1 O6 2.177(6)
Co1 O3 2.183(6)
Co1 O1 2.236(6)
Co1 O4 2.311(6)
Co2 N7 2.094(6)
Co2 N12 2.097(7)
Co2 O10 2.100(6)
Co2 N9 2.101(6)
Co2 O9 2.187(6)
Co2 O7 2.236(7)
S1 C6 1.728(8)
S1 C7 1.741(9)
S2 C20 1.735(7)
S2 C21 1.743(8)
N1 C6 1.299(10)
N1 C12 1.396(10)
N2 N3 1.376(9)
N2 C4 1.377(10)
N2 C6 1.401(10)
N3 C2 1.325(10)
N4 O2 1.216(9)
N4 O1 1.269(9)
N4 O3 1.272(9)
N5 O5 1.217(9)
N5 O4 1.225(10)
N5 O6 1.273(9)
N6 C13 1.141(10)
N7 C16 1.340(10)
N7 N8 1.387(9)
N8 C18 1.376(10)
N8 C20 1.389(9)
N9 C20 1.315(10)
N9 C26 1.392(10)
N10 O11 1.222(9)
N10 O12 1.235(9)
N10 O10 1.274(9)
N11 O8 1.224(10)
N11 O9 1.248(10)
N11 O7 1.269(10)
N12 C27 1.120(10)
C1 C2 1.494(11)
C1 H1A 0.9600
C1 H1B 0.9600
C1 H1C 0.9600
C2 C3 1.396(11)
C3 C4 1.364(11)
C3 H3 0.9300
C4 C5 1.482(11)
C5 H5A 0.9600
C5 H5B 0.9600
C5 H5C 0.9600
C7 C12 1.389(11)
C7 C8 1.405(11)
C8 C9 1.358(13)
C8 H8 0.9300
C9 C10 1.405(13)
C9 H9 0.9300
C10 C11 1.398(11)
C10 H10 0.9300
C11 C12 1.401(11)
C11 H11 0.9300
C13 C14 1.441(11)
C14 H14A 0.9600
C14 H14B 0.9600
C14 H14C 0.9600
C15 C16 1.480(12)
C15 H15A 0.9600
C15 H15B 0.9600
C15 H15C 0.9600
C16 C17 1.404(12)
C17 C18 1.360(11)
C17 H17 0.9300
C18 C19 1.499(11)
C19 H19A 0.9600
C19 H19B 0.9600
C19 H19C 0.9600
C21 C22 1.393(11)
C21 C26 1.395(10)
C22 C23 1.358(11)
C22 H22 0.9300
C23 C24 1.392(11)
C23 H23 0.9300
C24 C25 1.388(11)
C24 H24 0.9300
C25 C26 1.418(11)
C25 H25 0.9300
C27 C28 1.442(12)
C28 H28A 0.9600
C28 H28B 0.9600
C28 H28C 0.9600

loop_
_geom_torsion_atom_site_label_1
_geom_torsion_atom_site_label_2
_geom_torsion_atom_site_label_3
_geom_torsion_atom_site_label_4
_geom_torsion
N3 Co1 N1 C6 7.4(5)
O6 Co1 N1 C6 -130.0(5)
O3 Co1 N1 C6 148.6(5)
O1 Co1 N1 C6 90.9(5)
O4 Co1 N1 C6 -73.9(5)
N3 Co1 N1 C12 -173.0(7)
O6 Co1 N1 C12 49.5(7)
O3 Co1 N1 C12 -31.8(7)
O1 Co1 N1 C12 -89.5(7)
O4 Co1 N1 C12 105.7(7)
C4 N2 N3 C2 -1.7(8)
C6 N2 N3 C2 -175.5(6)
C4 N2 N3 Co1 -173.0(5)
C6 N2 N3 Co1 13.2(8)
N6 Co1 N3 C2 0.7(9)
N1 Co1 N3 C2 -177.2(9)
O6 Co1 N3 C2 -105.7(9)
O3 Co1 N3 C2 107.1(9)
O1 Co1 N3 C2 90.6(9)
O4 Co1 N3 C2 -88.5(9)
N6 Co1 N3 N2 166.9(5)
N1 Co1 N3 N2 -10.9(5)
O6 Co1 N3 N2 60.6(6)
O3 Co1 N3 N2 -86.6(6)
O1 Co1 N3 N2 -103.1(5)
O4 Co1 N3 N2 77.7(5)
N12 Co2 N7 C16 -1.5(9)
O10 Co2 N7 C16 102.9(9)
N9 Co2 N7 C16 178.3(9)
O9 Co2 N7 C16 -112.0(9)
O7 Co2 N7 C16 -92.7(9)
N12 Co2 N7 N8 170.2(5)
O10 Co2 N7 N8 -85.4(6)
N9 Co2 N7 N8 -10.0(5)
O9 Co2 N7 N8 59.7(7)
O7 Co2 N7 N8 79.0(5)
C16 N7 N8 C18 0.9(8)
Co2 N7 N8 C18 -173.8(5)
C16 N7 N8 C20 -173.1(6)
Co2 N7 N8 C20 12.2(8)
N7 Co2 N9 C20 6.6(5)
O10 Co2 N9 C20 142.0(5)
O9 Co2 N9 C20 -136.1(5)
O7 Co2 N9 C20 -78.3(5)
N7 Co2 N9 C26 -170.5(8)
O10 Co2 N9 C26 -35.2(7)
O9 Co2 N9 C26 46.8(7)
O7 Co2 N9 C26 104.6(7)
O2 N4 O1 Co1 -173.7(7)
O3 N4 O1 Co1 4.0(6)
N6 Co1 O1 N4 -92.8(4)
N3 Co1 O1 N4 164.9(4)
N1 Co1 O1 N4 88.2(4)
O6 Co1 O1 N4 2.7(6)
O3 Co1 O1 N4 -2.5(4)
O4 Co1 O1 N4 168.0(7)
O2 N4 O3 Co1 173.7(6)
O1 N4 O3 Co1 -4.1(6)
N6 Co1 O3 N4 93.4(5)
N3 Co1 O3 N4 -17.0(6)
N1 Co1 O3 N4 -87.7(4)
O6 Co1 O3 N4 -174.1(5)
O1 Co1 O3 N4 2.5(4)
O4 Co1 O3 N4 -173.8(4)
O5 N5 O4 Co1 175.6(7)
O6 N5 O4 Co1 -5.9(7)
N6 Co1 O4 N5 96.1(5)
N3 Co1 O4 N5 -161.6(5)
N1 Co1 O4 N5 -84.4(5)
O6 Co1 O4 N5 3.7(4)
O3 Co1 O4 N5 3.4(6)
O1 Co1 O4 N5 -164.7(7)
O5 N5 O6 Co1 -175.2(7)
O4 N5 O6 Co1 6.3(7)
N6 Co1 O6 N5 -93.3(5)
N3 Co1 O6 N5 16.9(6)
N1 Co1 O6 N5 84.6(5)
O3 Co1 O6 N5 176.1(5)
O1 Co1 O6 N5 171.7(4)
O4 Co1 O6 N5 -3.6(4)
O8 N11 O7 Co2 174.8(7)
O9 N11 O7 Co2 -6.0(7)
N7 Co2 O7 N11 -161.7(5)
N12 Co2 O7 N11 94.5(5)
O10 Co2 O7 N11 0.8(7)
N9 Co2 O7 N11 -84.2(5)
O9 Co2 O7 N11 3.6(4)
O8 N11 O9 Co2 -174.6(7)
O7 N11 O9 Co2 6.1(7)
N7 Co2 O9 N11 19.3(7)
N12 Co2 O9 N11 -95.3(5)
O10 Co2 O9 N11 174.5(5)
N9 Co2 O9 N11 85.6(5)
O7 Co2 O9 N11 -3.7(4)
O11 N10 O10 Co2 177.1(6)
O12 N10 O10 Co2 -2.5(7)
N7 Co2 O10 N10 -20.2(6)
N12 Co2 O10 N10 89.7(5)
N9 Co2 O10 N10 -91.1(5)
O9 Co2 O10 N10 -178.3(5)
O7 Co2 O10 N10 -175.9(4)
N2 N3 C2 C3 0.7(9)
Co1 N3 C2 C3 167.7(6)
N2 N3 C2 C1 178.7(7)
Co1 N3 C2 C1 -14.3(13)
N3 C2 C3 C4 0.6(10)
C1 C2 C3 C4 -177.3(8)
C2 C3 C4 N2 -1.5(9)
C2 C3 C4 C5 -179.4(8)
N3 N2 C4 C3 2.1(8)
C6 N2 C4 C3 174.6(8)
N3 N2 C4 C5 -179.8(7)
C6 N2 C4 C5 -7.4(13)
C12 N1 C6 N2 177.6(6)
Co1 N1 C6 N2 -2.7(9)
C12 N1 C6 S1 -0.2(8)
Co1 N1 C6 S1 179.5(3)
N3 N2 C6 N1 -7.1(10)
C4 N2 C6 N1 -179.4(7)
N3 N2 C6 S1 170.5(5)
C4 N2 C6 S1 -1.8(12)
C7 S1 C6 N1 0.0(6)
C7 S1 C6 N2 -177.7(7)
C6 S1 C7 C12 0.2(6)
C6 S1 C7 C8 -179.2(8)
C12 C7 C8 C9 0.9(12)
S1 C7 C8 C9 -179.7(6)
C7 C8 C9 C10 -0.3(13)
C8 C9 C10 C11 0.2(13)
C9 C10 C11 C12 -0.7(12)
C8 C7 C12 N1 179.1(7)
S1 C7 C12 N1 -0.3(8)
C8 C7 C12 C11 -1.5(11)
S1 C7 C12 C11 179.1(6)
C6 N1 C12 C7 0.3(9)
Co1 N1 C12 C7 -179.3(5)
C6 N1 C12 C11 -179.0(7)
Co1 N1 C12 C11 1.4(12)
C10 C11 C12 C7 1.4(12)
C10 C11 C12 N1 -179.3(7)
N8 N7 C16 C17 -0.1(9)
Co2 N7 C16 C17 172.0(6)
N8 N7 C16 C15 177.9(7)
Co2 N7 C16 C15 -10.0(13)
N7 C16 C17 C18 -0.7(9)
C15 C16 C17 C18 -178.5(8)
C16 C17 C18 N8 1.2(9)
C16 C17 C18 C19 -179.7(8)
N7 N8 C18 C17 -1.3(9)
C20 N8 C18 C17 171.3(8)
N7 N8 C18 C19 179.5(7)
C20 N8 C18 C19 -7.9(13)
C26 N9 C20 N8 175.8(6)
Co2 N9 C20 N8 -2.2(8)
C26 N9 C20 S2 2.2(8)
Co2 N9 C20 S2 -175.8(3)
C18 N8 C20 N9 -179.1(7)
N7 N8 C20 N9 -6.8(10)
C18 N8 C20 S2 -5.9(12)
N7 N8 C20 S2 166.5(5)
C21 S2 C20 N9 -1.5(6)
C21 S2 C20 N8 -174.8(6)
C20 S2 C21 C22 -179.1(7)
C20 S2 C21 C26 0.2(6)
C26 C21 C22 C23 1.0(11)
S2 C21 C22 C23 -179.7(6)
C21 C22 C23 C24 -1.3(12)
C22 C23 C24 C25 1.4(13)
C23 C24 C25 C26 -1.0(12)
C20 N9 C26 C21 -2.0(9)
Co2 N9 C26 C21 175.3(5)
C20 N9 C26 C25 179.2(7)
Co2 N9 C26 C25 -3.5(12)
C22 C21 C26 N9 -179.6(7)
S2 C21 C26 N9 1.0(8)
C22 C21 C26 C25 -0.7(11)
S2 C21 C26 C25 179.9(6)
C24 C25 C26 N9 179.5(7)
C24 C25 C26 C21 0.7(11)
